data_1553937
loop_
_publ_author_name
'de Juli\'an, E.'
'Men\'endez-Pedregal, E.'
'Claros, M.'
'Vaquero, M.'
'D\'iez, J.'
'Lastra, E.'
'Gamasa, P.'
'Pizzano, A.'

_publ_section_title
;
 Practical synthesis of enantiopure benzylamines by catalytic
 hydrogenation or transfer hydrogenation reactions in isopropanol using a
 Ru-pybox catalyst
;
_journal_issue 5
_journal_name_full 'Organic Chemistry Frontiers'
_journal_page_first 841
_journal_paper_doi 10.1039/C7QO00908A
_journal_volume 5
_journal_year 2018
_chemical_absolute_configuration ad
_chemical_formula_moiety 'C33 H30 Cl2 N3 O4 P Ru'
_chemical_formula_sum 'C33 H30 Cl2 N3 O4 P Ru'
_chemical_formula_weight 735.54
_space_group_crystal_system tetragonal
_space_group_IT_number 75
_space_group_name_Hall 'P 4'
_space_group_name_H-M_alt 'P 4'
_atom_sites_solution_hydrogens geom
_audit_creation_method SHELXL-2014
_audit_update_record
;
2017-06-26 deposited with the CCDC.
2017-12-01 downloaded from the CCDC.
;
_cell_angle_alpha 90
_cell_angle_beta 90
_cell_angle_gamma 90
_cell_formula_units_Z 8
_cell_length_a 28.3195(4)
_cell_length_b 28.3195(4)
_cell_length_c 8.5390(2)
_cell_measurement_reflns_used 11057
_cell_measurement_temperature 150(2)
_cell_measurement_theta_max 69.5680
_cell_measurement_theta_min 4.6690
_cell_volume 6848.2(2)
_computing_cell_refinement
;
CrysAlisPro, Agilent Technologies,
Version 1.171.37.35 (release 13-08-2014 CrysAlis171 .NET)
(compiled Aug 13 2014,18:06:01)
;
_computing_data_collection
;
CrysAlisPro, Agilent Technologies,
Version 1.171.37.35 (release 13-08-2014 CrysAlis171 .NET)
(compiled Aug 13 2014,18:06:01)
;
_computing_data_reduction
;
CrysAlisPro, Agilent Technologies,
Version 1.171.37.35 (release 13-08-2014 CrysAlis171 .NET)
(compiled Aug 13 2014,18:06:01)
;
_computing_molecular_graphics 'PLATON (Spek, 2016)'
_computing_publication_material 'WinGX publication routines (Farrugia, 2012)'
_computing_structure_refinement 'SHELXL-2014 (Sheldrick, 2014)'
_computing_structure_solution DIRDIF-2008
_diffrn_ambient_temperature 150(2)
_diffrn_detector 'CCD plate'
_diffrn_detector_area_resol_mean 8.2640
_diffrn_detector_type Onyx
_diffrn_measured_fraction_theta_full 0.999
_diffrn_measured_fraction_theta_max 0.991
_diffrn_measurement_device 'four-circle diffractometer'
_diffrn_measurement_device_type 'Xcalibur, Onyx, Nova'
_diffrn_measurement_method '\w scans'
_diffrn_radiation_monochromator mirror
_diffrn_radiation_probe x-ray
_diffrn_radiation_type 'Cu K\a'
_diffrn_radiation_wavelength 1.5418
_diffrn_reflns_av_R_equivalents 0.0546
_diffrn_reflns_av_unetI/netI 0.0611
_diffrn_reflns_Laue_measured_fraction_full 0.999
_diffrn_reflns_Laue_measured_fraction_max 0.991
_diffrn_reflns_limit_h_max 32
_diffrn_reflns_limit_h_min -34
_diffrn_reflns_limit_k_max 34
_diffrn_reflns_limit_k_min -33
_diffrn_reflns_limit_l_max 7
_diffrn_reflns_limit_l_min -10
_diffrn_reflns_number 32023
_diffrn_reflns_point_group_measured_fraction_full 0.819
_diffrn_reflns_point_group_measured_fraction_max 0.804
_diffrn_reflns_theta_full 67.000
_diffrn_reflns_theta_max 69.568
_diffrn_reflns_theta_min 3.121
_diffrn_source 'sealed X-ray tube'
_diffrn_source_type 'Nova (Cu) X-ray Source'
_exptl_absorpt_coefficient_mu 5.909
_exptl_absorpt_correction_T_max 1.00000
_exptl_absorpt_correction_T_min 0.59986
_exptl_absorpt_correction_type multi-scan
_exptl_absorpt_process_details
;

CrysAlisPro, Agilent Technologies,
Version 1.171.37.35 (release 13-08-2014 CrysAlis171 .NET)
(compiled Aug 13 2014,18:06:01)
Empirical absorption correction using spherical harmonics,
 implemented in SCALE3 ABSPACK scaling algorithm.
;
_exptl_crystal_colour Purple
_exptl_crystal_density_diffrn 1.427
_exptl_crystal_description Prism
_exptl_crystal_F_000 2992
_exptl_crystal_size_max 0.160
_exptl_crystal_size_mid 0.030
_exptl_crystal_size_min 0.020
_refine_diff_density_max 0.464
_refine_diff_density_min -0.879
_refine_diff_density_rms 0.110
_refine_ls_abs_structure_details
;
 Flack x determined using 2687 quotients [(I+)-(I-)]/[(I+)+(I-)]
 (Parsons, Flack and Wagner, Acta Cryst. B69 (2013) 249-259).
;
_refine_ls_abs_structure_Flack -0.005(8)
_refine_ls_extinction_method none
_refine_ls_goodness_of_fit_ref 1.062
_refine_ls_hydrogen_treatment constr
_refine_ls_matrix_type full
_refine_ls_number_parameters 797
_refine_ls_number_reflns 10379
_refine_ls_number_restraints 1
_refine_ls_restrained_S_all 1.062
_refine_ls_R_factor_all 0.0515
_refine_ls_R_factor_gt 0.0432
_refine_ls_shift/su_max 0.001
_refine_ls_shift/su_mean 0.000
_refine_ls_structure_factor_coef Fsqd
_refine_ls_weighting_details 'w=1/[\s^2^(Fo^2^)+(0.0671P)^2^] where P=(Fo^2^+2Fc^2^)/3'
_refine_ls_weighting_scheme calc
_refine_ls_wR_factor_gt 0.1131
_refine_ls_wR_factor_ref 0.1184
_reflns_Friedel_coverage 0.514
_reflns_Friedel_fraction_full 0.611
_reflns_Friedel_fraction_max 0.589
_reflns_number_gt 8985
_reflns_number_total 10379
_reflns_threshold_expression 'I > 2\s(I)'
_cod_data_source_file c7qo00908a2.cif
_cod_data_source_block 3j
_cod_original_cell_volume 6848.2(3)
_cod_database_code 1553937
_shelx_space_group_comment
;
The symmetry employed for this shelxl refinement is uniquely defined
by the following loop, which should always be used as a source of
symmetry information in preference to the above space-group names.
They are only intended as comments.
;
_shelx_estimated_absorpt_t_min 0.452
_shelx_estimated_absorpt_t_max 0.891
_shelxl_version_number 2014-3

loop_
_space_group_symop_operation_xyz
'x, y, z'
'-y, x, z'
'-x, -y, z'
'y, -x, z'

loop_
_atom_site_label
_atom_site_type_symbol
_atom_site_fract_x
_atom_site_fract_y
_atom_site_fract_z
_atom_site_U_iso_or_equiv
_atom_site_adp_type
_atom_site_occupancy
_atom_site_site_symmetry_order
_atom_site_calc_flag
_atom_site_refinement_flags_posn
_atom_site_refinement_flags_adp
C1 C 0.6792(3) 0.9695(3) 0.1412(12) 0.059(2) Uani 1 1 d . .
C2 C 0.6529(3) 0.9530(3) 0.2659(13) 0.064(2) Uani 1 1 d . .
H2 H 0.6614 0.9245 0.3170 0.077 Uiso 1 1 calc R U
C3 C 0.6131(4) 0.9794(4) 0.3168(17) 0.084(3) Uani 1 1 d . .
H3 H 0.5942 0.9688 0.4017 0.101 Uiso 1 1 calc R U
C4 C 0.6026(4) 1.0211(5) 0.2392(18) 0.091(4) Uani 1 1 d . .
H4 H 0.5765 1.0394 0.2734 0.109 Uiso 1 1 calc R U
C5 C 0.6292(5) 1.0371(4) 0.1131(19) 0.092(4) Uani 1 1 d . .
H5 H 0.6208 1.0654 0.0601 0.110 Uiso 1 1 calc R U
C6 C 0.6675(4) 1.0113(3) 0.0665(14) 0.070(3) Uani 1 1 d . .
C7 C 0.7015(4) 1.0206(4) -0.0704(16) 0.087(4) Uani 1 1 d . .
H7A H 0.6862 1.0140 -0.1722 0.104 Uiso 1 1 calc R U
H7B H 0.7128 1.0537 -0.0697 0.104 Uiso 1 1 calc R U
C8 C 0.7414(4) 0.9867(4) -0.0400(13) 0.071(3) Uani 1 1 d . .
H8 H 0.7551 0.9737 -0.1388 0.085 Uiso 1 1 calc R U
C9 C 0.7231(3) 0.9475(3) 0.0703(11) 0.058(2) Uani 1 1 d . .
H9 H 0.7163 0.9173 0.0139 0.069 Uiso 1 1 calc R U
C10 C 0.7871(3) 0.9809(3) 0.1735(12) 0.058(2) Uani 1 1 d . .
C11 C 0.8251(3) 0.9900(3) 0.2828(11) 0.053(2) Uani 1 1 d . .
C12 C 0.8547(3) 1.0289(3) 0.2925(12) 0.059(2) Uani 1 1 d . .
H12 H 0.8515 1.0548 0.2227 0.071 Uiso 1 1 calc R U
C13 C 0.8891(3) 1.0285(3) 0.4077(13) 0.067(3) Uani 1 1 d . .
H13 H 0.9104 1.0544 0.4144 0.080 Uiso 1 1 calc R U
C14 C 0.8937(3) 0.9915(3) 0.5140(12) 0.060(2) Uani 1 1 d . .
H14 H 0.9168 0.9920 0.5946 0.072 Uiso 1 1 calc R U
C15 C 0.8624(3) 0.9535(3) 0.4958(11) 0.0483(17) Uani 1 1 d . .
C16 C 0.8607(3) 0.9091(3) 0.5762(10) 0.0487(18) Uani 1 1 d . .
C17 C 0.8427(3) 0.8336(3) 0.6256(9) 0.0469(18) Uani 1 1 d . .
H17 H 0.8133 0.8183 0.6657 0.056 Uiso 1 1 calc R U
C18 C 0.8741(3) 0.8530(4) 0.7617(11) 0.060(2) Uani 1 1 d . .
H18 H 0.8564 0.8560 0.8624 0.072 Uiso 1 1 calc R U
C19 C 0.9169(4) 0.8208(4) 0.7758(12) 0.073(3) Uani 1 1 d . .
H19A H 0.9464 0.8395 0.7848 0.088 Uiso 1 1 calc R U
H19B H 0.9141 0.8000 0.8684 0.088 Uiso 1 1 calc R U
C20 C 0.9166(3) 0.7925(4) 0.6268(12) 0.060(2) Uani 1 1 d . .
C21 C 0.9518(3) 0.7629(4) 0.5692(14) 0.069(3) Uani 1 1 d . .
H21 H 0.9803 0.7583 0.6261 0.082 Uiso 1 1 calc R U
C22 C 0.9446(3) 0.7402(3) 0.4272(15) 0.071(3) Uani 1 1 d . .
H22 H 0.9685 0.7201 0.3861 0.085 Uiso 1 1 calc R U
C23 C 0.9027(3) 0.7465(3) 0.3442(16) 0.068(2) Uani 1 1 d . .
H23 H 0.8982 0.7306 0.2474 0.082 Uiso 1 1 calc R U
C24 C 0.8677(3) 0.7757(3) 0.4012(12) 0.056(2) Uani 1 1 d . .
H24 H 0.8393 0.7803 0.3441 0.068 Uiso 1 1 calc R U
C25 C 0.8748(3) 0.7983(3) 0.5441(11) 0.054(2) Uani 1 1 d . .
C26 C 0.6577(3) 0.8186(3) 0.1728(12) 0.061(2) Uani 1 1 d . .
H26A H 0.6513 0.7940 0.2504 0.092 Uiso 1 1 calc R U
H26B H 0.6685 0.8041 0.0751 0.092 Uiso 1 1 calc R U
H26C H 0.6287 0.8366 0.1529 0.092 Uiso 1 1 calc R U
C27 C 0.7703(4) 0.8050(4) 0.0131(12) 0.075(3) Uani 1 1 d . .
H27A H 0.8044 0.8081 -0.0024 0.112 Uiso 1 1 calc R U
H27B H 0.7549 0.8350 -0.0126 0.112 Uiso 1 1 calc R U
H27C H 0.7580 0.7801 -0.0553 0.112 Uiso 1 1 calc R U
C28 C 0.7269(3) 0.7894(3) 0.4489(10) 0.0455(18) Uani 1 1 d . .
C29 C 0.7037(3) 0.8054(4) 0.5818(11) 0.059(2) Uani 1 1 d . .
H29 H 0.6981 0.8382 0.5937 0.071 Uiso 1 1 calc R U
C30 C 0.6884(4) 0.7748(4) 0.6977(12) 0.069(3) Uani 1 1 d . .
H30 H 0.6719 0.7864 0.7865 0.083 Uiso 1 1 calc R U
C31 C 0.6976(4) 0.7275(4) 0.6822(14) 0.079(3) Uani 1 1 d . .
H31 H 0.6870 0.7061 0.7603 0.095 Uiso 1 1 calc R U
C32 C 0.7225(4) 0.7103(3) 0.5525(14) 0.073(3) Uani 1 1 d . .
H32 H 0.7296 0.6777 0.5438 0.087 Uiso 1 1 calc R U
C33 C 0.7365(3) 0.7412(3) 0.4389(13) 0.063(2) Uani 1 1 d . .
H33 H 0.7532 0.7295 0.3506 0.076 Uiso 1 1 calc R U
C34 C 0.6731(3) 0.6164(3) 1.2866(11) 0.057(2) Uani 1 1 d . .
C35 C 0.6836(4) 0.6511(3) 1.1762(12) 0.065(2) Uani 1 1 d . .
H35 H 0.7097 0.6474 1.1074 0.078 Uiso 1 1 calc R U
C36 C 0.6555(4) 0.6909(4) 1.1678(15) 0.077(3) Uani 1 1 d . .
H36 H 0.6621 0.7146 1.0921 0.093 Uiso 1 1 calc R U
C37 C 0.6171(4) 0.6964(4) 1.2713(14) 0.078(3) Uani 1 1 d . .
H37 H 0.5987 0.7245 1.2679 0.093 Uiso 1 1 calc R U
C38 C 0.6062(4) 0.6619(4) 1.3757(14) 0.079(3) Uani 1 1 d . .
H38 H 0.5796 0.6655 1.4424 0.095 Uiso 1 1 calc R U
C39 C 0.6340(3) 0.6211(4) 1.3859(12) 0.064(3) Uani 1 1 d . .
C40 C 0.6286(3) 0.5791(4) 1.4927(13) 0.067(2) Uani 1 1 d . .
H40A H 0.5959 0.5670 1.4908 0.081 Uiso 1 1 calc R U
H40B H 0.6372 0.5874 1.6017 0.081 Uiso 1 1 calc R U
C41 C 0.6627(3) 0.5435(4) 1.4252(11) 0.058(2) Uani 1 1 d . .
H41 H 0.6789 0.5245 1.5082 0.070 Uiso 1 1 calc R U
C42 C 0.6980(3) 0.5705(3) 1.3199(11) 0.054(2) Uani 1 1 d . .
H42 H 0.7290 0.5756 1.3734 0.065 Uiso 1 1 calc R U
C43 C 0.6667(3) 0.5117(3) 1.1821(10) 0.0523(19) Uani 1 1 d . .
C44 C 0.6593(3) 0.4778(3) 1.0572(10) 0.0496(18) Uani 1 1 d . .
C45 C 0.6237(3) 0.4443(3) 1.0398(11) 0.060(2) Uani 1 1 d . .
H45 H 0.5983 0.4427 1.1120 0.072 Uiso 1 1 calc R U
C46 C 0.6262(3) 0.4133(4) 0.9148(11) 0.062(2) Uani 1 1 d . .
H46 H 0.6025 0.3901 0.9005 0.075 Uiso 1 1 calc R U
C47 C 0.6639(3) 0.4164(3) 0.8099(10) 0.057(2) Uani 1 1 d . .
H47 H 0.6661 0.3953 0.7237 0.068 Uiso 1 1 calc R U
C48 C 0.6983(3) 0.4511(3) 0.8339(10) 0.0471(17) Uani 1 1 d . .
C49 C 0.7413(3) 0.4604(3) 0.7445(9) 0.0500(19) Uani 1 1 d . .
C50 C 0.8126(3) 0.4879(3) 0.6891(10) 0.0501(19) Uani 1 1 d . .
H50 H 0.8245 0.5198 0.6571 0.060 Uiso 1 1 calc R U
C51 C 0.7936(4) 0.4600(3) 0.5491(11) 0.061(2) Uani 1 1 d . .
H51 H 0.7859 0.4810 0.4583 0.073 Uiso 1 1 calc R U
C52 C 0.8305(4) 0.4235(3) 0.5080(12) 0.066(2) Uani 1 1 d . .
H52A H 0.8157 0.3924 0.4870 0.080 Uiso 1 1 calc R U
H52B H 0.8488 0.4333 0.4147 0.080 Uiso 1 1 calc R U
C53 C 0.8613(3) 0.4213(3) 0.6496(11) 0.057(2) Uani 1 1 d . .
C54 C 0.8961(4) 0.3880(3) 0.6852(14) 0.071(3) Uani 1 1 d . .
H54 H 0.9032 0.3632 0.6140 0.086 Uiso 1 1 calc R U
C55 C 0.9196(4) 0.3917(4) 0.8227(14) 0.072(3) Uani 1 1 d . .
H55 H 0.9432 0.3690 0.8469 0.087 Uiso 1 1 calc R U
C56 C 0.9104(3) 0.4277(4) 0.9306(13) 0.066(2) Uani 1 1 d . .
H56 H 0.9272 0.4294 1.0266 0.079 Uiso 1 1 calc R U
C57 C 0.8760(3) 0.4611(3) 0.8946(11) 0.056(2) Uani 1 1 d . .
H57 H 0.8693 0.4861 0.9654 0.067 Uiso 1 1 calc R U
C58 C 0.8517(3) 0.4575(3) 0.7541(10) 0.052(2) Uani 1 1 d . .
C59 C 0.8537(4) 0.5489(5) 1.2869(12) 0.084(4) Uani 1 1 d . .
H59A H 0.8220 0.5374 1.3126 0.126 Uiso 1 1 calc R U
H59B H 0.8614 0.5759 1.3539 0.126 Uiso 1 1 calc R U
H59C H 0.8767 0.5237 1.3043 0.126 Uiso 1 1 calc R U
C60 C 0.8214(4) 0.6621(4) 1.174(2) 0.123(7) Uani 1 1 d . .
H60A H 0.8296 0.6592 1.2854 0.185 Uiso 1 1 calc R U
H60B H 0.8058 0.6925 1.1560 0.185 Uiso 1 1 calc R U
H60C H 0.8502 0.6602 1.1110 0.185 Uiso 1 1 calc R U
C61 C 0.8383(4) 0.6049(4) 0.8659(14) 0.074(3) Uani 1 1 d . .
C62 C 0.8819(5) 0.5891(4) 0.8161(14) 0.083(3) Uani 1 1 d . .
H62 H 0.8970 0.5639 0.8697 0.100 Uiso 1 1 calc R U
C63 C 0.9041(7) 0.6102(7) 0.6864(17) 0.124(7) Uani 1 1 d . .
H63 H 0.9337 0.5987 0.6506 0.149 Uiso 1 1 calc R U
C64 C 0.8827(9) 0.6470(9) 0.612(2) 0.170(12) Uani 1 1 d . .
H64 H 0.8977 0.6612 0.5246 0.204 Uiso 1 1 calc R U
C65 C 0.8415(8) 0.6634(8) 0.661(3) 0.183(13) Uani 1 1 d . .
H65 H 0.8285 0.6904 0.6109 0.220 Uiso 1 1 calc R U
C66 C 0.8160(6) 0.6421(6) 0.786(2) 0.134(8) Uani 1 1 d . .
H66 H 0.7852 0.6525 0.8138 0.160 Uiso 1 1 calc R U
N1 N 0.7616(3) 0.9427(2) 0.1857(9) 0.0529(16) Uani 1 1 d . .
N2 N 0.8290(2) 0.9544(2) 0.3843(8) 0.0449(15) Uani 1 1 d . .
N3 N 0.8324(2) 0.8758(2) 0.5300(7) 0.0437(14) Uani 1 1 d . .
N4 N 0.7028(2) 0.5401(2) 1.1796(8) 0.0466(15) Uani 1 1 d . .
N5 N 0.6949(2) 0.4805(2) 0.9541(7) 0.0420(14) Uani 1 1 d . .
N6 N 0.7711(2) 0.4915(2) 0.7958(8) 0.0447(14) Uani 1 1 d . .
O1 O 0.7767(3) 1.0110(2) 0.0566(9) 0.0727(19) Uani 1 1 d . .
O2 O 0.8889(2) 0.8996(3) 0.6979(7) 0.0624(16) Uani 1 1 d . .
O3 O 0.69369(19) 0.84994(19) 0.2317(7) 0.0499(13) Uani 1 1 d . .
O4 O 0.7608(2) 0.7932(2) 0.1732(7) 0.0551(14) Uani 1 1 d . .
O5 O 0.6379(2) 0.5132(2) 1.3082(7) 0.0559(14) Uani 1 1 d . .
O6 O 0.7511(2) 0.4372(2) 0.6147(7) 0.0552(14) Uani 1 1 d . .
O7 O 0.8550(2) 0.5633(2) 1.1246(7) 0.0565(14) Uani 1 1 d . .
O8 O 0.7901(3) 0.6244(3) 1.1311(13) 0.094(3) Uani 1 1 d . .
P2 P 0.80757(7) 0.57865(7) 1.0348(3) 0.0505(5) Uani 1 1 d . .
P1 P 0.74361(7) 0.83210(7) 0.2995(2) 0.0429(4) Uani 1 1 d . .
Cl1 Cl 0.84976(7) 0.87616(8) 0.1667(2) 0.0522(5) Uani 1 1 d . .
Cl2 Cl 0.73569(7) 0.92357(7) 0.5538(2) 0.0509(4) Uani 1 1 d . .
Cl3 Cl 0.78317(7) 0.46603(7) 1.1473(2) 0.0484(4) Uani 1 1 d . .
Cl4 Cl 0.70884(8) 0.58264(7) 0.8247(3) 0.0583(5) Uani 1 1 d . .
Ru1 Ru 0.78839(2) 0.89588(2) 0.35096(7) 0.04069(14) Uani 1 1 d . .
Ru2 Ru 0.74858(2) 0.52727(2) 0.99333(8) 0.04196(14) Uani 1 1 d . .

loop_
_atom_site_aniso_label
_atom_site_aniso_U_11
_atom_site_aniso_U_22
_atom_site_aniso_U_33
_atom_site_aniso_U_23
_atom_site_aniso_U_13
_atom_site_aniso_U_12
C1 0.058(5) 0.046(5) 0.073(6) 0.010(4) -0.005(5) -0.005(4)
C2 0.055(5) 0.049(5) 0.089(7) 0.006(5) -0.005(5) 0.012(4)
C3 0.066(6) 0.080(7) 0.107(9) -0.005(7) 0.013(6) 0.024(5)
C4 0.068(7) 0.080(8) 0.124(11) -0.012(7) -0.004(7) 0.034(6)
C5 0.095(9) 0.059(6) 0.123(10) 0.014(7) -0.019(8) 0.019(6)
C6 0.069(6) 0.048(5) 0.095(7) 0.006(5) -0.010(6) 0.003(4)
C7 0.089(8) 0.064(6) 0.107(9) 0.042(6) -0.017(7) -0.016(6)
C8 0.071(6) 0.073(6) 0.069(7) 0.021(5) -0.007(5) -0.013(5)
C9 0.058(5) 0.060(5) 0.055(5) 0.018(4) -0.004(4) -0.001(4)
C10 0.058(5) 0.048(5) 0.068(5) 0.008(4) 0.001(4) -0.007(4)
C11 0.046(4) 0.040(4) 0.072(5) 0.003(4) 0.013(4) -0.006(3)
C12 0.048(5) 0.045(4) 0.084(6) -0.002(4) 0.009(4) -0.009(4)
C13 0.059(5) 0.042(5) 0.100(7) -0.020(5) 0.022(5) -0.014(4)
C14 0.049(4) 0.058(5) 0.073(6) -0.024(5) 0.014(4) -0.009(4)
C15 0.039(4) 0.047(4) 0.059(4) -0.017(4) 0.009(4) -0.006(3)
C16 0.049(4) 0.047(4) 0.050(4) -0.007(4) 0.004(4) -0.001(4)
C17 0.040(4) 0.052(5) 0.048(4) 0.012(4) -0.003(3) -0.008(3)
C18 0.052(5) 0.071(6) 0.057(5) 0.012(4) 0.001(4) -0.016(4)
C19 0.053(5) 0.098(8) 0.068(6) 0.026(6) -0.004(5) -0.007(5)
C20 0.043(5) 0.064(6) 0.071(6) 0.022(5) -0.005(4) -0.005(4)
C21 0.049(5) 0.058(6) 0.099(8) 0.024(6) -0.001(5) -0.002(4)
C22 0.049(5) 0.047(5) 0.117(9) 0.015(6) 0.011(5) 0.000(4)
C23 0.054(5) 0.047(4) 0.104(7) 0.009(6) 0.009(6) -0.010(4)
C24 0.041(4) 0.035(4) 0.093(7) -0.005(4) 0.004(4) 0.004(3)
C25 0.038(4) 0.043(4) 0.080(6) 0.016(4) 0.001(4) -0.003(3)
C26 0.049(5) 0.062(5) 0.074(6) 0.001(5) -0.005(4) -0.007(4)
C27 0.065(6) 0.093(7) 0.065(6) -0.027(6) 0.006(5) -0.013(5)
C28 0.035(4) 0.037(4) 0.065(5) 0.000(3) -0.006(3) -0.003(3)
C29 0.059(5) 0.059(5) 0.060(5) 0.002(4) 0.008(4) -0.003(4)
C30 0.075(7) 0.068(6) 0.064(6) 0.011(5) 0.004(5) -0.018(5)
C31 0.079(7) 0.086(8) 0.073(7) 0.032(6) -0.020(6) -0.035(6)
C32 0.089(7) 0.038(4) 0.091(7) 0.016(5) -0.021(6) -0.015(5)
C33 0.056(5) 0.052(5) 0.081(6) -0.001(4) 0.000(4) 0.000(4)
C34 0.057(5) 0.054(5) 0.059(5) -0.021(4) -0.010(4) 0.019(4)
C35 0.073(6) 0.053(5) 0.070(6) -0.016(5) -0.007(5) 0.002(4)
C36 0.080(7) 0.058(6) 0.094(7) -0.020(6) -0.020(6) 0.020(5)
C37 0.085(8) 0.069(7) 0.079(7) -0.019(6) -0.031(6) 0.036(6)
C38 0.065(6) 0.091(8) 0.080(7) -0.037(7) -0.018(5) 0.031(6)
C39 0.050(5) 0.071(6) 0.070(6) -0.030(5) -0.017(4) 0.017(4)
C40 0.054(5) 0.089(7) 0.059(5) -0.022(6) 0.000(5) 0.014(5)
C41 0.051(5) 0.071(6) 0.052(4) -0.014(4) -0.007(4) 0.009(4)
C42 0.046(4) 0.052(4) 0.063(5) -0.021(4) 0.000(4) 0.005(3)
C43 0.051(5) 0.050(5) 0.056(5) -0.008(4) -0.005(4) 0.009(4)
C44 0.041(4) 0.051(4) 0.057(4) -0.005(4) -0.006(4) 0.001(3)
C45 0.049(5) 0.067(6) 0.063(5) 0.007(5) -0.006(4) -0.008(4)
C46 0.057(5) 0.061(5) 0.068(5) -0.008(5) -0.014(5) -0.017(4)
C47 0.064(5) 0.055(5) 0.051(5) -0.008(4) -0.012(4) -0.006(4)
C48 0.047(4) 0.043(4) 0.051(4) -0.002(4) -0.006(4) 0.000(3)
C49 0.055(5) 0.050(4) 0.045(4) 0.001(4) -0.005(4) 0.004(4)
C50 0.056(5) 0.042(4) 0.052(4) 0.000(4) 0.005(4) -0.005(4)
C51 0.069(6) 0.057(5) 0.056(5) -0.008(4) 0.008(4) -0.004(4)
C52 0.083(6) 0.060(5) 0.056(5) -0.011(5) 0.012(5) -0.003(5)
C53 0.060(5) 0.042(4) 0.068(6) -0.008(4) 0.018(4) 0.001(4)
C54 0.080(7) 0.047(5) 0.087(7) -0.008(5) 0.015(6) 0.005(5)
C55 0.063(6) 0.064(6) 0.091(8) 0.006(6) 0.008(6) 0.019(5)
C56 0.054(5) 0.061(6) 0.082(6) 0.000(5) -0.005(5) 0.008(4)
C57 0.056(5) 0.050(5) 0.062(5) -0.003(4) 0.009(4) 0.003(4)
C58 0.056(5) 0.049(5) 0.051(5) -0.001(4) 0.008(4) -0.001(4)
C59 0.084(7) 0.113(9) 0.055(5) 0.011(6) -0.024(5) -0.048(7)
C60 0.065(7) 0.073(8) 0.232(19) -0.086(11) -0.003(9) -0.018(6)
C61 0.081(7) 0.065(6) 0.077(7) 0.014(5) -0.037(6) -0.026(5)
C62 0.106(9) 0.069(6) 0.075(7) -0.005(6) 0.010(7) -0.027(6)
C63 0.154(15) 0.146(14) 0.071(8) -0.005(9) 0.004(9) -0.094(13)
C64 0.20(2) 0.20(2) 0.105(12) 0.063(15) -0.061(15) -0.15(2)
C65 0.145(17) 0.164(19) 0.24(3) 0.16(2) -0.065(18) -0.061(15)
C66 0.088(9) 0.122(12) 0.191(18) 0.096(13) -0.032(10) -0.038(9)
N1 0.049(4) 0.047(4) 0.063(4) 0.001(3) 0.007(3) -0.009(3)
N2 0.042(3) 0.039(3) 0.054(4) -0.006(3) 0.017(3) -0.008(3)
N3 0.035(3) 0.048(3) 0.049(4) -0.004(3) 0.006(3) -0.005(3)
N4 0.041(3) 0.043(3) 0.056(4) -0.009(3) -0.001(3) 0.001(3)
N5 0.041(3) 0.034(3) 0.052(4) -0.005(3) -0.005(3) -0.004(2)
N6 0.040(3) 0.040(3) 0.053(4) 0.001(3) -0.008(3) -0.005(3)
O1 0.070(4) 0.059(4) 0.089(5) 0.028(4) -0.003(4) -0.012(3)
O2 0.049(3) 0.082(4) 0.056(3) -0.003(3) -0.009(3) -0.014(3)
O3 0.040(3) 0.045(3) 0.064(3) 0.004(3) -0.010(3) -0.007(2)
O4 0.052(3) 0.053(3) 0.060(3) -0.016(3) 0.010(3) -0.008(3)
O5 0.053(3) 0.062(4) 0.053(3) -0.012(3) 0.004(3) -0.003(3)
O6 0.061(4) 0.053(3) 0.051(3) -0.014(3) 0.001(3) -0.011(3)
O7 0.049(3) 0.065(4) 0.056(3) 0.003(3) -0.006(3) -0.006(3)
O8 0.060(4) 0.062(4) 0.160(8) -0.053(5) 0.002(5) -0.009(3)
P2 0.0439(10) 0.0390(10) 0.0686(14) -0.0073(9) -0.0073(9) -0.0032(8)
P1 0.0385(9) 0.0394(9) 0.0506(11) -0.0008(8) 0.0041(8) -0.0025(7)
Cl1 0.0454(10) 0.0569(11) 0.0542(11) -0.0067(9) 0.0119(8) -0.0023(8)
Cl2 0.0445(10) 0.0472(10) 0.0611(11) -0.0088(9) 0.0137(8) -0.0026(8)
Cl3 0.0479(10) 0.0447(10) 0.0525(10) 0.0036(8) -0.0034(8) 0.0028(8)
Cl4 0.0589(11) 0.0496(10) 0.0664(13) 0.0037(10) -0.0111(10) 0.0102(9)
Ru1 0.0371(3) 0.0371(3) 0.0478(3) -0.0012(3) 0.0053(3) -0.0031(2)
Ru2 0.0392(3) 0.0351(3) 0.0517(3) -0.0047(3) -0.0049(3) 0.0009(2)

loop_
_atom_type_symbol
_atom_type_description
_atom_type_scat_dispersion_real
_atom_type_scat_dispersion_imag
_atom_type_scat_source
C C 0.0181 0.0091 'International Tables Vol C Tables 4.2.6.8 and 6.1.1.4'
H H 0.0000 0.0000 'International Tables Vol C Tables 4.2.6.8 and 6.1.1.4'
N N 0.0311 0.0180 'International Tables Vol C Tables 4.2.6.8 and 6.1.1.4'
O O 0.0492 0.0322 'International Tables Vol C Tables 4.2.6.8 and 6.1.1.4'
P P 0.2955 0.4335 'International Tables Vol C Tables 4.2.6.8 and 6.1.1.4'
Cl Cl 0.3639 0.7018 'International Tables Vol C Tables 4.2.6.8 and 6.1.1.4'
Ru Ru 0.0552 3.2960 'International Tables Vol C Tables 4.2.6.8 and 6.1.1.4'

loop_
_geom_angle_atom_site_label_1
_geom_angle_atom_site_label_2
_geom_angle_atom_site_label_3
_geom_angle
C2 C1 C6 121.0(10)
C2 C1 C9 127.6(8)
C6 C1 C9 111.3(9)
C1 C2 C3 119.0(10)
C1 C2 H2 120.5
C3 C2 H2 120.5
C4 C3 C2 118.2(12)
C4 C3 H3 120.9
C2 C3 H3 120.9
C3 C4 C5 122.1(11)
C3 C4 H4 118.9
C5 C4 H4 118.9
C6 C5 C4 118.8(11)
C6 C5 H5 120.6
C4 C5 H5 120.6
C5 C6 C1 120.8(11)
C5 C6 C7 128.9(10)
C1 C6 C7 110.3(9)
C8 C7 C6 103.3(8)
C8 C7 H7A 111.1
C6 C7 H7A 111.1
C8 C7 H7B 111.1
C6 C7 H7B 111.1
H7A C7 H7B 109.1
O1 C8 C7 107.9(9)
O1 C8 C9 102.9(8)
C7 C8 C9 108.2(9)
O1 C8 H8 112.4
C7 C8 H8 112.4
C9 C8 H8 112.4
N1 C9 C1 112.1(8)
N1 C9 C8 103.1(7)
C1 C9 C8 102.9(8)
N1 C9 H9 112.7
C1 C9 H9 112.7
C8 C9 H9 112.7
N1 C10 O1 117.5(9)
N1 C10 C11 120.6(8)
O1 C10 C11 121.9(8)
N2 C11 C12 120.9(9)
N2 C11 C10 110.1(7)
C12 C11 C10 129.0(8)
C11 C12 C13 117.4(9)
C11 C12 H12 121.3
C13 C12 H12 121.3
C12 C13 C14 122.3(8)
C12 C13 H13 118.8
C14 C13 H13 118.8
C13 C14 C15 116.5(9)
C13 C14 H14 121.8
C15 C14 H14 121.8
N2 C15 C14 120.7(8)
N2 C15 C16 109.3(6)
C14 C15 C16 129.9(9)
N3 C16 O2 117.5(8)
N3 C16 C15 120.8(8)
O2 C16 C15 121.7(8)
N3 C17 C25 113.5(6)
N3 C17 C18 103.7(6)
C25 C17 C18 103.4(7)
N3 C17 H17 111.9
C25 C17 H17 111.9
C18 C17 H17 111.9
O2 C18 C19 109.6(7)
O2 C18 C17 101.6(6)
C19 C18 C17 107.5(8)
O2 C18 H18 112.5
C19 C18 H18 112.5
C17 C18 H18 112.5
C20 C19 C18 104.3(8)
C20 C19 H19A 110.9
C18 C19 H19A 110.9
C20 C19 H19B 110.9
C18 C19 H19B 110.9
H19A C19 H19B 108.9
C25 C20 C21 120.2(10)
C25 C20 C19 111.8(9)
C21 C20 C19 127.9(9)
C22 C21 C20 118.7(10)
C22 C21 H21 120.6
C20 C21 H21 120.6
C21 C22 C23 120.7(10)
C21 C22 H22 119.7
C23 C22 H22 119.7
C24 C23 C22 120.7(12)
C24 C23 H23 119.7
C22 C23 H23 119.7
C23 C24 C25 118.7(9)
C23 C24 H24 120.6
C25 C24 H24 120.6
C20 C25 C24 120.9(9)
C20 C25 C17 110.8(8)
C24 C25 C17 128.1(8)
O3 C26 H26A 109.5
O3 C26 H26B 109.5
H26A C26 H26B 109.5
O3 C26 H26C 109.5
H26A C26 H26C 109.5
H26B C26 H26C 109.5
O4 C27 H27A 109.5
O4 C27 H27B 109.5
H27A C27 H27B 109.5
O4 C27 H27C 109.5
H27A C27 H27C 109.5
H27B C27 H27C 109.5
C29 C28 C33 117.4(8)
C29 C28 P1 118.8(6)
C33 C28 P1 123.8(7)
C30 C29 C28 122.0(9)
C30 C29 H29 119.0
C28 C29 H29 119.0
C31 C30 C29 118.9(11)
C31 C30 H30 120.6
C29 C30 H30 120.6
C30 C31 C32 120.8(9)
C30 C31 H31 119.6
C32 C31 H31 119.6
C33 C32 C31 119.1(9)
C33 C32 H32 120.5
C31 C32 H32 120.5
C32 C33 C28 121.8(10)
C32 C33 H33 119.1
C28 C33 H33 119.1
C35 C34 C39 120.7(9)
C35 C34 C42 129.6(9)
C39 C34 C42 109.7(9)
C36 C35 C34 119.3(11)
C36 C35 H35 120.4
C34 C35 H35 120.4
C35 C36 C37 120.2(12)
C35 C36 H36 119.9
C37 C36 H36 119.9
C38 C37 C36 120.3(10)
C38 C37 H37 119.8
C36 C37 H37 119.8
C37 C38 C39 120.5(11)
C37 C38 H38 119.7
C39 C38 H38 119.7
C38 C39 C34 119.0(11)
C38 C39 C40 129.2(10)
C34 C39 C40 111.8(8)
C39 C40 C41 103.4(8)
C39 C40 H40A 111.1
C41 C40 H40A 111.1
C39 C40 H40B 111.1
C41 C40 H40B 111.1
H40A C40 H40B 109.0
O5 C41 C40 109.8(7)
O5 C41 C42 101.5(7)
C40 C41 C42 107.7(8)
O5 C41 H41 112.4
C40 C41 H41 112.4
C42 C41 H41 112.4
N4 C42 C34 113.1(7)
N4 C42 C41 104.0(6)
C34 C42 C41 103.5(7)
N4 C42 H42 111.9
C34 C42 H42 111.9
C41 C42 H42 111.9
N4 C43 O5 117.9(7)
N4 C43 C44 120.7(8)
O5 C43 C44 121.3(8)
N5 C44 C45 120.9(8)
N5 C44 C43 109.6(7)
C45 C44 C43 129.4(8)
C46 C45 C44 118.5(9)
C46 C45 H45 120.7
C44 C45 H45 120.7
C45 C46 C47 119.7(8)
C45 C46 H46 120.1
C47 C46 H46 120.1
C46 C47 C48 118.8(8)
C46 C47 H47 120.6
C48 C47 H47 120.6
N5 C48 C47 120.2(8)
N5 C48 C49 110.7(7)
C47 C48 C49 129.1(8)
N6 C49 O6 119.0(8)
N6 C49 C48 119.2(7)
O6 C49 C48 121.7(8)
N6 C50 C58 113.1(7)
N6 C50 C51 103.5(7)
C58 C50 C51 104.5(7)
N6 C50 H50 111.7
C58 C50 H50 111.7
C51 C50 H50 111.7
O6 C51 C52 110.6(8)
O6 C51 C50 102.5(7)
C52 C51 C50 106.9(8)
O6 C51 H51 112.1
C52 C51 H51 112.1
C50 C51 H51 112.1
C53 C52 C51 104.1(8)
C53 C52 H52A 110.9
C51 C52 H52A 110.9
C53 C52 H52B 110.9
C51 C52 H52B 110.9
H52A C52 H52B 109.0
C58 C53 C54 119.8(10)
C58 C53 C52 112.2(8)
C54 C53 C52 128.0(9)
C55 C54 C53 118.9(9)
C55 C54 H54 120.5
C53 C54 H54 120.5
C54 C55 C56 122.3(9)
C54 C55 H55 118.8
C56 C55 H55 118.8
C57 C56 C55 118.8(10)
C57 C56 H56 120.6
C55 C56 H56 120.6
C58 C57 C56 119.2(9)
C58 C57 H57 120.4
C56 C57 H57 120.4
C53 C58 C57 121.0(9)
C53 C58 C50 109.2(8)
C57 C58 C50 129.8(8)
O7 C59 H59A 109.5
O7 C59 H59B 109.5
H59A C59 H59B 109.5
O7 C59 H59C 109.5
H59A C59 H59C 109.5
H59B C59 H59C 109.5
O8 C60 H60A 109.5
O8 C60 H60B 109.5
H60A C60 H60B 109.5
O8 C60 H60C 109.5
H60A C60 H60C 109.5
H60B C60 H60C 109.5
C62 C61 C66 119.7(13)
C62 C61 P2 122.2(9)
C66 C61 P2 118.1(11)
C61 C62 C63 120.3(15)
C61 C62 H62 119.8
C63 C62 H62 119.8
C64 C63 C62 120(2)
C64 C63 H63 120.2
C62 C63 H63 120.2
C65 C64 C63 121.0(18)
C65 C64 H64 119.5
C63 C64 H64 119.5
C64 C65 C66 122.3(18)
C64 C65 H65 118.8
C66 C65 H65 118.8
C61 C66 C65 117.0(17)
C61 C66 H66 121.5
C65 C66 H66 121.5
C10 N1 C9 106.3(7)
C10 N1 Ru1 112.3(6)
C9 N1 Ru1 141.4(6)
C11 N2 C15 122.1(7)
C11 N2 Ru1 118.6(6)
C15 N2 Ru1 118.8(5)
C16 N3 C17 107.3(7)
C16 N3 Ru1 113.7(6)
C17 N3 Ru1 139.1(5)
C43 N4 C42 106.0(7)
C43 N4 Ru2 113.2(5)
C42 N4 Ru2 140.8(5)
C48 N5 C44 121.9(7)
C48 N5 Ru2 118.6(5)
C44 N5 Ru2 119.3(5)
C49 N6 C50 105.2(7)
C49 N6 Ru2 114.1(6)
C50 N6 Ru2 140.7(5)
C10 O1 C8 105.7(7)
C16 O2 C18 107.0(6)
C26 O3 P1 123.6(5)
C27 O4 P1 122.2(6)
C43 O5 C41 105.5(6)
C49 O6 C51 105.9(7)
C59 O7 P2 120.8(7)
C60 O8 P2 122.6(8)
O7 P2 O8 103.3(4)
O7 P2 C61 95.0(4)
O8 P2 C61 102.7(5)
O7 P2 Ru2 121.5(3)
O8 P2 Ru2 111.9(3)
C61 P2 Ru2 119.4(3)
O3 P1 O4 103.8(3)
O3 P1 C28 103.4(3)
O4 P1 C28 95.3(3)
O3 P1 Ru1 108.3(2)
O4 P1 Ru1 120.5(2)
C28 P1 Ru1 122.9(3)
N2 Ru1 N3 77.2(3)
N2 Ru1 N1 77.4(3)
N3 Ru1 N1 154.6(3)
N2 Ru1 P1 176.75(19)
N3 Ru1 P1 105.41(18)
N1 Ru1 P1 100.0(2)
N2 Ru1 Cl1 82.70(18)
N3 Ru1 Cl1 89.11(18)
N1 Ru1 Cl1 88.2(2)
P1 Ru1 Cl1 95.33(7)
N2 Ru1 Cl2 89.09(18)
N3 Ru1 Cl2 86.02(18)
N1 Ru1 Cl2 93.1(2)
P1 Ru1 Cl2 93.01(7)
Cl1 Ru1 Cl2 171.22(7)
N5 Ru2 N6 77.2(2)
N5 Ru2 N4 77.0(2)
N6 Ru2 N4 154.0(2)
N5 Ru2 P2 179.6(2)
N6 Ru2 P2 102.55(18)
N4 Ru2 P2 103.32(19)
N5 Ru2 Cl3 85.70(18)
N6 Ru2 Cl3 88.08(19)
N4 Ru2 Cl3 87.8(2)
P2 Ru2 Cl3 94.52(8)
N5 Ru2 Cl4 88.63(18)
N6 Ru2 Cl4 88.59(19)
N4 Ru2 Cl4 93.0(2)
P2 Ru2 Cl4 91.15(8)
Cl3 Ru2 Cl4 173.94(8)

loop_
_geom_bond_atom_site_label_1
_geom_bond_atom_site_label_2
_geom_bond_distance
C1 C2 1.380(15)
C1 C6 1.385(13)
C1 C9 1.518(14)
C2 C3 1.421(14)
C2 H2 0.9500
C3 C4 1.386(18)
C3 H3 0.9500
C4 C5 1.39(2)
C4 H4 0.9500
C5 C6 1.366(17)
C5 H5 0.9500
C6 C7 1.538(17)
C7 C8 1.505(16)
C7 H7A 0.9900
C7 H7B 0.9900
C8 O1 1.467(13)
C8 C9 1.544(13)
C8 H8 1.0000
C9 N1 1.475(12)
C9 H9 1.0000
C10 N1 1.306(11)
C10 O1 1.345(12)
C10 C11 1.449(14)
C11 N2 1.335(11)
C11 C12 1.385(12)
C12 C13 1.386(15)
C12 H12 0.9500
C13 C14 1.392(15)
C13 H13 0.9500
C14 C15 1.403(11)
C14 H14 0.9500
C15 N2 1.343(11)
C15 C16 1.435(12)
C16 N3 1.297(10)
C16 O2 1.339(11)
C17 N3 1.479(10)
C17 C25 1.518(12)
C17 C18 1.563(12)
C17 H17 1.0000
C18 O2 1.488(11)
C18 C19 1.522(15)
C18 H18 1.0000
C19 C20 1.505(16)
C19 H19A 0.9900
C19 H19B 0.9900
C20 C25 1.387(12)
C20 C21 1.393(15)
C21 C22 1.388(16)
C21 H21 0.9500
C22 C23 1.395(15)
C22 H22 0.9500
C23 C24 1.379(13)
C23 H23 0.9500
C24 C25 1.393(13)
C24 H24 0.9500
C26 O3 1.442(10)
C26 H26A 0.9800
C26 H26B 0.9800
C26 H26C 0.9800
C27 O4 1.433(13)
C27 H27A 0.9800
C27 H27B 0.9800
C27 H27C 0.9800
C28 C29 1.387(12)
C28 C33 1.395(12)
C28 P1 1.820(8)
C29 C30 1.384(13)
C29 H29 0.9500
C30 C31 1.371(16)
C30 H30 0.9500
C31 C32 1.400(18)
C31 H31 0.9500
C32 C33 1.364(14)
C32 H32 0.9500
C33 H33 0.9500
C34 C35 1.393(15)
C34 C39 1.402(14)
C34 C42 1.506(12)
C35 C36 1.380(14)
C35 H35 0.9500
C36 C37 1.411(18)
C36 H36 0.9500
C37 C38 1.359(18)
C37 H37 0.9500
C38 C39 1.401(14)
C38 H38 0.9500
C39 C40 1.505(16)
C40 C41 1.511(13)
C40 H40A 0.9900
C40 H40B 0.9900
C41 O5 1.493(11)
C41 C42 1.548(14)
C41 H41 1.0000
C42 N4 1.482(11)
C42 H42 1.0000
C43 N4 1.300(11)
C43 O5 1.352(11)
C43 C44 1.450(12)
C44 N5 1.341(11)
C44 C45 1.391(12)
C45 C46 1.383(13)
C45 H45 0.9500
C46 C47 1.395(14)
C46 H46 0.9500
C47 C48 1.400(11)
C47 H47 0.9500
C48 N5 1.325(10)
C48 C49 1.461(12)
C49 N6 1.294(11)
C49 O6 1.318(10)
C50 N6 1.492(11)
C50 C58 1.509(13)
C50 C51 1.531(13)
C50 H50 1.0000
C51 O6 1.476(11)
C51 C52 1.512(14)
C51 H51 1.0000
C52 C53 1.492(15)
C52 H52A 0.9900
C52 H52B 0.9900
C53 C58 1.384(12)
C53 C54 1.399(14)
C54 C55 1.353(17)
C54 H54 0.9500
C55 C56 1.400(15)
C55 H55 0.9500
C56 C57 1.389(13)
C56 H56 0.9500
C57 C58 1.387(13)
C57 H57 0.9500
C59 O7 1.445(12)
C59 H59A 0.9800
C59 H59B 0.9800
C59 H59C 0.9800
C60 O8 1.435(12)
C60 H60A 0.9800
C60 H60B 0.9800
C60 H60C 0.9800
C61 C62 1.381(18)
C61 C66 1.405(17)
C61 P2 1.841(12)
C62 C63 1.405(18)
C62 H62 0.9500
C63 C64 1.36(3)
C63 H63 0.9500
C64 C65 1.32(4)
C64 H64 0.9500
C65 C66 1.42(3)
C65 H65 0.9500
C66 H66 0.9500
N1 Ru1 2.080(8)
N2 Ru1 2.036(6)
N3 Ru1 2.052(6)
N4 Ru2 2.084(7)
N5 Ru2 2.044(6)
N6 Ru2 2.069(7)
O3 P1 1.609(6)
O4 P1 1.617(6)
O7 P2 1.608(6)
O8 P2 1.613(7)
P2 Ru2 2.243(2)
P1 Ru1 2.2502(19)
Cl1 Ru1 2.4099(19)
Cl2 Ru1 2.4172(19)
Cl3 Ru2 2.3864(19)
Cl4 Ru2 2.408(2)

loop_
_geom_torsion_atom_site_label_1
_geom_torsion_atom_site_label_2
_geom_torsion_atom_site_label_3
_geom_torsion_atom_site_label_4
_geom_torsion
C6 C1 C2 C3 0.5(16)
C9 C1 C2 C3 178.9(10)
C1 C2 C3 C4 -0.7(17)
C2 C3 C4 C5 1(2)
C3 C4 C5 C6 -2(2)
C4 C5 C6 C1 1.4(19)
C4 C5 C6 C7 178.4(12)
C2 C1 C6 C5 -0.9(17)
C9 C1 C6 C5 -179.5(11)
C2 C1 C6 C7 -178.5(10)
C9 C1 C6 C7 2.9(12)
C5 C6 C7 C8 168.3(12)
C1 C6 C7 C8 -14.4(12)
C6 C7 C8 O1 -90.6(10)
C6 C7 C8 C9 20.1(12)
C2 C1 C9 N1 -58.9(13)
C6 C1 C9 N1 119.6(9)
C2 C1 C9 C8 -168.9(10)
C6 C1 C9 C8 9.5(11)
O1 C8 C9 N1 -21.2(10)
C7 C8 C9 N1 -135.2(9)
O1 C8 C9 C1 95.5(9)
C7 C8 C9 C1 -18.5(11)
N1 C10 C11 N2 1.7(12)
O1 C10 C11 N2 -178.4(8)
N1 C10 C11 C12 -177.4(9)
O1 C10 C11 C12 2.6(16)
N2 C11 C12 C13 2.1(13)
C10 C11 C12 C13 -179.0(9)
C11 C12 C13 C14 -1.8(13)
C12 C13 C14 C15 1.9(13)
C13 C14 C15 N2 -2.2(12)
C13 C14 C15 C16 174.0(8)
N2 C15 C16 N3 5.0(11)
C14 C15 C16 N3 -171.6(8)
N2 C15 C16 O2 -177.0(7)
C14 C15 C16 O2 6.4(14)
N3 C17 C18 O2 -16.5(8)
C25 C17 C18 O2 102.2(7)
N3 C17 C18 C19 -131.6(7)
C25 C17 C18 C19 -13.0(9)
O2 C18 C19 C20 -95.2(9)
C17 C18 C19 C20 14.4(9)
C18 C19 C20 C25 -10.9(10)
C18 C19 C20 C21 169.4(9)
C25 C20 C21 C22 1.1(13)
C19 C20 C21 C22 -179.3(9)
C20 C21 C22 C23 -0.5(14)
C21 C22 C23 C24 0.3(14)
C22 C23 C24 C25 -0.7(13)
C21 C20 C25 C24 -1.4(13)
C19 C20 C25 C24 178.9(8)
C21 C20 C25 C17 -177.6(8)
C19 C20 C25 C17 2.7(10)
C23 C24 C25 C20 1.2(12)
C23 C24 C25 C17 176.7(8)
N3 C17 C25 C20 118.2(8)
C18 C17 C25 C20 6.5(9)
N3 C17 C25 C24 -57.7(11)
C18 C17 C25 C24 -169.4(8)
C33 C28 C29 C30 -3.0(14)
P1 C28 C29 C30 177.8(8)
C28 C29 C30 C31 1.7(15)
C29 C30 C31 C32 0.8(16)
C30 C31 C32 C33 -1.9(16)
C31 C32 C33 C28 0.4(15)
C29 C28 C33 C32 1.9(14)
P1 C28 C33 C32 -178.9(8)
C39 C34 C35 C36 1.6(14)
C42 C34 C35 C36 -179.6(9)
C34 C35 C36 C37 0.7(15)
C35 C36 C37 C38 -2.6(16)
C36 C37 C38 C39 2.2(16)
C37 C38 C39 C34 0.0(14)
C37 C38 C39 C40 179.4(10)
C35 C34 C39 C38 -2.0(13)
C42 C34 C39 C38 179.0(8)
C35 C34 C39 C40 178.5(8)
C42 C34 C39 C40 -0.5(10)
C38 C39 C40 C41 169.0(9)
C34 C39 C40 C41 -11.5(10)
C39 C40 C41 O5 -91.0(9)
C39 C40 C41 C42 18.7(9)
C35 C34 C42 N4 -55.0(12)
C39 C34 C42 N4 123.9(8)
C35 C34 C42 C41 -166.9(9)
C39 C34 C42 C41 12.0(9)
O5 C41 C42 N4 -22.2(8)
C40 C41 C42 N4 -137.5(7)
O5 C41 C42 C34 96.2(7)
C40 C41 C42 C34 -19.1(9)
N4 C43 C44 N5 2.4(11)
O5 C43 C44 N5 -174.2(7)
N4 C43 C44 C45 178.9(9)
O5 C43 C44 C45 2.4(14)
N5 C44 C45 C46 1.0(13)
C43 C44 C45 C46 -175.2(9)
C44 C45 C46 C47 -0.2(14)
C45 C46 C47 C48 -0.2(14)
C46 C47 C48 N5 -0.2(13)
C46 C47 C48 C49 177.9(9)
N5 C48 C49 N6 5.2(11)
C47 C48 C49 N6 -173.1(8)
N5 C48 C49 O6 -176.4(7)
C47 C48 C49 O6 5.4(13)
N6 C50 C51 O6 -19.3(8)
C58 C50 C51 O6 99.3(8)
N6 C50 C51 C52 -135.7(8)
C58 C50 C51 C52 -17.1(9)
O6 C51 C52 C53 -94.1(9)
C50 C51 C52 C53 16.8(10)
C51 C52 C53 C58 -10.6(11)
C51 C52 C53 C54 168.6(10)
C58 C53 C54 C55 0.6(15)
C52 C53 C54 C55 -178.5(10)
C53 C54 C55 C56 -0.2(17)
C54 C55 C56 C57 -0.4(16)
C55 C56 C57 C58 0.6(14)
C54 C53 C58 C57 -0.4(14)
C52 C53 C58 C57 178.8(8)
C54 C53 C58 C50 -179.4(8)
C52 C53 C58 C50 -0.2(10)
C56 C57 C58 C53 -0.2(14)
C56 C57 C58 C50 178.6(9)
N6 C50 C58 C53 122.6(8)
C51 C50 C58 C53 10.8(9)
N6 C50 C58 C57 -56.3(12)
C51 C50 C58 C57 -168.2(9)
C66 C61 C62 C63 0.3(18)
P2 C61 C62 C63 179.9(9)
C61 C62 C63 C64 1.6(19)
C62 C63 C64 C65 0(3)
C63 C64 C65 C66 -4(4)
C62 C61 C66 C65 -4(2)
P2 C61 C66 C65 176.8(15)
C64 C65 C66 C61 5(3)
O1 C10 N1 C9 -6.7(11)
C11 C10 N1 C9 173.3(8)
O1 C10 N1 Ru1 171.7(7)
C11 C10 N1 Ru1 -8.3(11)
C1 C9 N1 C10 -92.6(9)
C8 C9 N1 C10 17.3(10)
C1 C9 N1 Ru1 89.7(11)
C8 C9 N1 Ru1 -160.4(8)
C12 C11 N2 C15 -2.6(12)
C10 C11 N2 C15 178.3(7)
C12 C11 N2 Ru1 -174.6(7)
C10 C11 N2 Ru1 6.3(9)
C14 C15 N2 C11 2.6(11)
C16 C15 N2 C11 -174.3(7)
C14 C15 N2 Ru1 174.6(6)
C16 C15 N2 Ru1 -2.3(8)
O2 C16 N3 C17 -3.9(10)
C15 C16 N3 C17 174.2(7)
O2 C16 N3 Ru1 176.7(5)
C15 C16 N3 Ru1 -5.2(10)
C25 C17 N3 C16 -98.4(8)
C18 C17 N3 C16 13.1(8)
C25 C17 N3 Ru1 80.7(9)
C18 C17 N3 Ru1 -167.8(6)
O5 C43 N4 C42 -5.5(10)
C44 C43 N4 C42 177.8(7)
O5 C43 N4 Ru2 172.2(6)
C44 C43 N4 Ru2 -4.5(10)
C34 C42 N4 C43 -94.0(9)
C41 C42 N4 C43 17.6(9)
C34 C42 N4 Ru2 89.4(10)
C41 C42 N4 Ru2 -159.0(7)
C47 C48 N5 C44 1.0(12)
C49 C48 N5 C44 -177.4(7)
C47 C48 N5 Ru2 175.5(6)
C49 C48 N5 Ru2 -3.0(8)
C45 C44 N5 C48 -1.4(12)
C43 C44 N5 C48 175.5(7)
C45 C44 N5 Ru2 -175.8(6)
C43 C44 N5 Ru2 1.1(9)
O6 C49 N6 C50 -5.0(10)
C48 C49 N6 C50 173.5(7)
O6 C49 N6 Ru2 176.7(6)
C48 C49 N6 Ru2 -4.8(10)
C58 C50 N6 C49 -97.2(8)
C51 C50 N6 C49 15.3(9)
C58 C50 N6 Ru2 80.3(10)
C51 C50 N6 Ru2 -167.2(7)
N1 C10 O1 C8 -7.8(12)
C11 C10 O1 C8 172.2(9)
C7 C8 O1 C10 132.1(9)
C9 C8 O1 C10 17.8(11)
N3 C16 O2 C18 -7.8(10)
C15 C16 O2 C18 174.2(8)
C19 C18 O2 C16 128.3(8)
C17 C18 O2 C16 14.8(9)
N4 C43 O5 C41 -9.7(10)
C44 C43 O5 C41 166.9(8)
C40 C41 O5 C43 133.1(8)
C42 C41 O5 C43 19.3(8)
N6 C49 O6 C51 -8.2(10)
C48 C49 O6 C51 173.3(8)
C52 C51 O6 C49 130.6(8)
C50 C51 O6 C49 16.9(9)
C59 O7 P2 O8 62.3(9)
C59 O7 P2 C61 166.6(8)
C59 O7 P2 Ru2 -64.2(8)
C60 O8 P2 O7 46.6(14)
C60 O8 P2 C61 -51.8(14)
C60 O8 P2 Ru2 179.0(12)
C62 C61 P2 O7 29.3(9)
C66 C61 P2 O7 -151.1(11)
C62 C61 P2 O8 134.2(9)
C66 C61 P2 O8 -46.2(11)
C62 C61 P2 Ru2 -101.4(8)
C66 C61 P2 Ru2 78.2(11)
C26 O3 P1 O4 45.1(7)
C26 O3 P1 C28 -54.0(7)
C26 O3 P1 Ru1 174.2(6)
C27 O4 P1 O3 62.5(7)
C27 O4 P1 C28 167.7(7)
C27 O4 P1 Ru1 -58.9(7)
C29 C28 P1 O3 -66.8(7)
C33 C28 P1 O3 114.0(7)
C29 C28 P1 O4 -172.5(7)
C33 C28 P1 O4 8.4(8)
C29 C28 P1 Ru1 55.7(7)
C33 C28 P1 Ru1 -123.5(7)
